data_7105888
loop_
_publ_author_name
'Thomas S. Teets'
'Markus P. Neumann'
'Daniel G. Nocera'

_publ_section_title
;
 Heterobimetallic Rhodium-Gold Halide and Hydride Complexes
;
_journal_name_full Chem.Commun.
_journal_page_first 1485
_journal_paper_doi 10.1039/c0cc03261a
_journal_volume 47
_journal_year 2011
_chemical_formula_sum 'C66 H108 Au F6 O P5 Rh'
_chemical_formula_weight 1486.25
_chemical_name_systematic
;
?
;
_space_group_IT_number 2
_symmetry_cell_setting triclinic
_symmetry_space_group_name_Hall '-P 1'
_symmetry_space_group_name_H-M 'P -1'
_atom_sites_solution_hydrogens geom
_atom_sites_solution_primary direct
_atom_sites_solution_secondary difmap
_audit_creation_method SHELXL-97
_cell_angle_alpha 76.123(2)
_cell_angle_beta 82.666(2)
_cell_angle_gamma 66.756(2)
_cell_formula_units_Z 2
_cell_length_a 13.5672(15)
_cell_length_b 14.0811(15)
_cell_length_c 19.974(2)
_cell_measurement_reflns_used 9631
_cell_measurement_temperature 100(2)
_cell_measurement_theta_max 30.58
_cell_measurement_theta_min 2.28
_cell_volume 3401.5(6)
_computing_cell_refinement 'Bruker SAINT'
_computing_data_collection 'Bruker APEX2'
_computing_data_reduction 'Bruker SAINT'
_computing_molecular_graphics 'Bruker SHELXTL'
_computing_publication_material 'Bruker SHELXTL'
_computing_structure_refinement 'SHELXL-97 (Sheldrick, 2008)'
_computing_structure_solution 'SHELXS-97 (Sheldrick, 2008)'
_diffrn_ambient_temperature 100(2)
_diffrn_measured_fraction_theta_full 0.989
_diffrn_measured_fraction_theta_max 0.989
_diffrn_measurement_device_type 'Bruker APEX-II CCD'
_diffrn_measurement_method '\f and \w scans'
_diffrn_radiation_monochromator graphite
_diffrn_radiation_source 'fine-focus sealed tube'
_diffrn_radiation_type MoK\a
_diffrn_radiation_wavelength 0.71073
_diffrn_reflns_av_R_equivalents 0.0395
_diffrn_reflns_av_sigmaI/netI 0.0365
_diffrn_reflns_limit_h_max 19
_diffrn_reflns_limit_h_min -18
_diffrn_reflns_limit_k_max 19
_diffrn_reflns_limit_k_min -19
_diffrn_reflns_limit_l_max 28
_diffrn_reflns_limit_l_min -28
_diffrn_reflns_number 78297
_diffrn_reflns_theta_full 30.03
_diffrn_reflns_theta_max 30.03
_diffrn_reflns_theta_min 1.05
_exptl_absorpt_coefficient_mu 2.570
_exptl_absorpt_correction_T_max 0.5659
_exptl_absorpt_correction_T_min 0.4263
_exptl_absorpt_correction_type multi-scan
_exptl_absorpt_process_details sadabs
_exptl_crystal_colour orange
_exptl_crystal_density_diffrn 1.451
_exptl_crystal_density_method 'not measured'
_exptl_crystal_description block
_exptl_crystal_F_000 1530
_exptl_crystal_size_max 0.40
_exptl_crystal_size_mid 0.25
_exptl_crystal_size_min 0.25
_refine_diff_density_max 1.401
_refine_diff_density_min -0.855
_refine_diff_density_rms 0.099
_refine_ls_extinction_method none
_refine_ls_goodness_of_fit_ref 1.117
_refine_ls_hydrogen_treatment mixed
_refine_ls_matrix_type full
_refine_ls_number_parameters 792
_refine_ls_number_reflns 19683
_refine_ls_number_restraints 371
_refine_ls_restrained_S_all 1.325
_refine_ls_R_factor_all 0.0394
_refine_ls_R_factor_gt 0.0325
_refine_ls_shift/su_max 0.001
_refine_ls_shift/su_mean 0.000
_refine_ls_structure_factor_coef Fsqd
_refine_ls_weighting_details 'calc w=1/[\s^2^(Fo^2^)+(0.0189P)^2^+5.0590P] where P=(Fo^2^+2Fc^2^)/3'
_refine_ls_weighting_scheme calc
_refine_ls_wR_factor_gt 0.0698
_refine_ls_wR_factor_ref 0.0723
_reflns_number_gt 17598
_reflns_number_total 19683
_reflns_threshold_expression >2sigma(I)
_cod_data_source_file C0CC03261A.TXT
_cod_data_source_block final
_cod_depositor_comments
;
The following automatic conversions were performed:

'_symmetry_cell_setting' value 'Triclinic' changed to 'triclinic'
according to the built-in table from CIF Core dictionary named
'cif_core.dic' version 2.4.1 from 2010-06-29.

Automatic conversion script
Id: cif_fix_values 1646 2011-03-28 12:23:43Z adriana 
;
_cod_original_cell_volume 3401.4(6)
_cod_original_sg_symbol_H-M P-1
_cod_database_code 7105888

loop_
_symmetry_equiv_pos_as_xyz
'x, y, z'
'-x, -y, -z'

loop_
_atom_site_label
_atom_site_type_symbol
_atom_site_fract_x
_atom_site_fract_y
_atom_site_fract_z
_atom_site_U_iso_or_equiv
_atom_site_adp_type
_atom_site_occupancy
_atom_site_symmetry_multiplicity
_atom_site_calc_flag
_atom_site_refinement_flags
_atom_site_disorder_assembly
_atom_site_disorder_group
Au1 Au 0.397937(16) 0.031855(10) 0.250798(6) 0.01568(5) Uani 0.9355(9) 1 d PDU A 1
Rh1 Rh 0.17196(4) 0.10676(3) 0.28085(2) 0.01725(7) Uani 0.9355(9) 1 d PDU A 1
H1 H 0.192(3) 0.124(3) 0.1967(18) 0.021 Uiso 1 1 d U B 1
C3 C 0.1284(3) 0.0976(3) 0.37485(18) 0.0270(7) Uani 1 1 d DU A 1
O1 O 0.0925(2) 0.0957(2) 0.43020(14) 0.0389(7) Uani 1 1 d U A 1
Au1A Au 0.2117(3) 0.0978(2) 0.26375(18) 0.0307(8) Uani 0.0645(9) 1 d PDU A 2
Rh1A Rh 0.4457(5) 0.0193(3) 0.2473(2) 0.01725(7) Uani 0.0645(9) 1 d PDU A 2
P1 P 0.17886(7) -0.05805(6) 0.27671(4) 0.01939(16) Uani 1 1 d D . .
P2 P 0.40698(7) -0.12490(6) 0.32554(4) 0.01737(15) Uani 1 1 d D . .
P3 P 0.16611(7) 0.27695(6) 0.25762(4) 0.01980(16) Uani 1 1 d D . .
P4 P 0.39174(7) 0.19095(6) 0.18045(4) 0.01901(16) Uani 1 1 d D . .
C1 C 0.3025(2) -0.1689(2) 0.31138(16) 0.0193(6) Uani 1 1 d D A .
H1A H 0.2840 -0.2091 0.3556 0.023 Uiso 1 1 calc R . .
H1B H 0.3311 -0.2172 0.2787 0.023 Uiso 1 1 calc R . .
C2 C 0.2843(3) 0.3015(2) 0.21148(18) 0.0241(7) Uani 1 1 d D A .
H2A H 0.2583 0.3604 0.1713 0.029 Uiso 1 1 calc R . .
H2B H 0.3162 0.3258 0.2427 0.029 Uiso 1 1 calc R . .
P1S P 0.39961(8) -0.47045(7) 0.27430(5) 0.02609(18) Uani 1 1 d . . .
F1S F 0.28226(19) -0.4376(2) 0.31065(13) 0.0443(6) Uani 1 1 d . . .
F2S F 0.3639(2) -0.52262(19) 0.22357(13) 0.0434(6) Uani 1 1 d . . .
F3S F 0.4375(2) -0.58069(17) 0.32875(12) 0.0417(6) Uani 1 1 d . . .
F4S F 0.51689(19) -0.50237(18) 0.23792(12) 0.0395(5) Uani 1 1 d . . .
F5S F 0.36086(18) -0.35949(16) 0.21964(11) 0.0325(5) Uani 1 1 d . . .
F6S F 0.43493(19) -0.41780(16) 0.32491(11) 0.0332(5) Uani 1 1 d . . .
C11 C 0.1767(3) -0.0877(3) 0.19167(16) 0.0243(7) Uani 1 1 d . A .
H11 H 0.1796 -0.1616 0.2001 0.029 Uiso 1 1 calc R . .
C12 C 0.0729(3) -0.0147(3) 0.15335(18) 0.0324(8) Uani 1 1 d . . .
H12A H 0.0101 -0.0210 0.1824 0.039 Uiso 1 1 calc R A .
H12B H 0.0667 0.0596 0.1452 0.039 Uiso 1 1 calc R . .
C13 C 0.0731(3) -0.0437(4) 0.0846(2) 0.0428(10) Uani 1 1 d . A .
H13A H 0.0079 0.0071 0.0599 0.051 Uiso 1 1 calc R . .
H13B H 0.0704 -0.1149 0.0933 0.051 Uiso 1 1 calc R . .
C14 C 0.1721(4) -0.0432(4) 0.0389(2) 0.0455(11) Uani 1 1 d . . .
H14A H 0.1716 -0.0680 -0.0034 0.055 Uiso 1 1 calc R A .
H14B H 0.1702 0.0299 0.0249 0.055 Uiso 1 1 calc R . .
C15 C 0.2742(3) -0.1143(4) 0.07710(19) 0.0370(9) Uani 1 1 d . A .
H15A H 0.3373 -0.1091 0.0478 0.044 Uiso 1 1 calc R . .
H15B H 0.2801 -0.1886 0.0864 0.044 Uiso 1 1 calc R . .
C16 C 0.2744(3) -0.0830(3) 0.14519(17) 0.0265(7) Uani 1 1 d . . .
H16A H 0.2736 -0.0104 0.1356 0.032 Uiso 1 1 calc R A .
H16B H 0.3409 -0.1313 0.1694 0.032 Uiso 1 1 calc R . .
C21 C 0.0725(3) -0.0946(3) 0.33168(17) 0.0223(6) Uani 1 1 d . A .
H21 H 0.0944 -0.1118 0.3804 0.027 Uiso 1 1 calc R . .
C22 C -0.0370(3) -0.0015(3) 0.32700(18) 0.0278(7) Uani 1 1 d . . .
H22A H -0.0287 0.0602 0.3374 0.033 Uiso 1 1 calc R A .
H22B H -0.0624 0.0186 0.2794 0.033 Uiso 1 1 calc R . .
C23 C -0.1197(3) -0.0307(3) 0.37740(19) 0.0330(8) Uani 1 1 d . A .
H23A H -0.0973 -0.0447 0.4252 0.040 Uiso 1 1 calc R . .
H23B H -0.1898 0.0295 0.3721 0.040 Uiso 1 1 calc R . .
C24 C -0.1318(3) -0.1279(3) 0.3650(2) 0.0344(9) Uani 1 1 d . . .
H24A H -0.1836 -0.1469 0.3997 0.041 Uiso 1 1 calc R A .
H24B H -0.1606 -0.1119 0.3187 0.041 Uiso 1 1 calc R . .
C25 C -0.0245(3) -0.2208(3) 0.3697(2) 0.0333(8) Uani 1 1 d . A .
H25A H -0.0337 -0.2816 0.3587 0.040 Uiso 1 1 calc R . .
H25B H 0.0002 -0.2418 0.4176 0.040 Uiso 1 1 calc R . .
C26 C 0.0609(3) -0.1928(3) 0.31984(18) 0.0263(7) Uani 1 1 d . . .
H26A H 0.1308 -0.2531 0.3265 0.032 Uiso 1 1 calc R A .
H26B H 0.0405 -0.1802 0.2717 0.032 Uiso 1 1 calc R . .
C31 C 0.3754(3) -0.1071(3) 0.41567(15) 0.0214(6) Uani 1 1 d . A .
H31 H 0.2953 -0.0798 0.4210 0.026 Uiso 1 1 calc R . .
C32 C 0.4076(3) -0.0217(3) 0.42938(17) 0.0265(7) Uani 1 1 d . . .
H32A H 0.3769 0.0440 0.3943 0.032 Uiso 1 1 calc R A .
H32B H 0.4868 -0.0447 0.4259 0.032 Uiso 1 1 calc R . .
C33 C 0.3666(3) -0.0005(3) 0.50158(17) 0.0274(7) Uani 1 1 d . A .
H33A H 0.3893 0.0540 0.5105 0.033 Uiso 1 1 calc R . .
H33B H 0.2872 0.0270 0.5039 0.033 Uiso 1 1 calc R . .
C34 C 0.4101(3) -0.1010(3) 0.55672(17) 0.0299(8) Uani 1 1 d . . .
H34A H 0.4893 -0.1257 0.5567 0.036 Uiso 1 1 calc R A .
H34B H 0.3811 -0.0857 0.6027 0.036 Uiso 1 1 calc R . .
C35 C 0.3791(3) -0.1866(3) 0.54357(18) 0.0315(8) Uani 1 1 d . A .
H35A H 0.3001 -0.1646 0.5487 0.038 Uiso 1 1 calc R . .
H35B H 0.4114 -0.2520 0.5786 0.038 Uiso 1 1 calc R . .
C36 C 0.4163(3) -0.2102(3) 0.47097(17) 0.0263(7) Uani 1 1 d . . .
H36A H 0.3881 -0.2613 0.4628 0.032 Uiso 1 1 calc R A .
H36B H 0.4956 -0.2422 0.4678 0.032 Uiso 1 1 calc R . .
C41 C 0.5344(2) -0.2371(2) 0.32231(16) 0.0188(6) Uani 1 1 d . A .
H41 H 0.5282 -0.3005 0.3552 0.023 Uiso 1 1 calc R . .
C42 C 0.6288(3) -0.2169(3) 0.34367(18) 0.0255(7) Uani 1 1 d . . .
H42A H 0.6350 -0.1531 0.3125 0.031 Uiso 1 1 calc R A .
H42B H 0.6150 -0.2043 0.3913 0.031 Uiso 1 1 calc R . .
C43 C 0.7340(3) -0.3120(3) 0.3401(2) 0.0319(8) Uani 1 1 d . A .
H43A H 0.7940 -0.2969 0.3524 0.038 Uiso 1 1 calc R . .
H43B H 0.7297 -0.3745 0.3741 0.038 Uiso 1 1 calc R . .
C44 C 0.7563(3) -0.3367(3) 0.2681(2) 0.0343(8) Uani 1 1 d . . .
H44A H 0.8225 -0.4006 0.2679 0.041 Uiso 1 1 calc R A .
H44B H 0.7679 -0.2771 0.2348 0.041 Uiso 1 1 calc R . .
C45 C 0.6627(3) -0.3548(3) 0.24576(18) 0.0268(7) Uani 1 1 d . A .
H45A H 0.6771 -0.3664 0.1979 0.032 Uiso 1 1 calc R . .
H45B H 0.6562 -0.4190 0.2761 0.032 Uiso 1 1 calc R . .
C46 C 0.5577(3) -0.2609(3) 0.24931(16) 0.0226(6) Uani 1 1 d . . .
H46A H 0.4982 -0.2762 0.2365 0.027 Uiso 1 1 calc R A .
H46B H 0.5617 -0.1980 0.2158 0.027 Uiso 1 1 calc R . .
C51 C 0.0483(3) 0.3663(3) 0.20491(17) 0.0225(6) Uani 1 1 d . A .
H51 H 0.0315 0.4405 0.2093 0.027 Uiso 1 1 calc R . .
C52 C 0.0662(3) 0.3618(3) 0.12828(17) 0.0277(7) Uani 1 1 d . . .
H52A H 0.0904 0.2875 0.1235 0.033 Uiso 1 1 calc R A .
H52B H 0.1235 0.3882 0.1082 0.033 Uiso 1 1 calc R . .
C54 C -0.1276(3) 0.3924(3) 0.1189(2) 0.0344(8) Uani 1 1 d . . .
H54A H -0.1083 0.3183 0.1152 0.041 Uiso 1 1 calc R A .
H54B H -0.1932 0.4369 0.0927 0.041 Uiso 1 1 calc R . .
C53 C -0.0365(3) 0.4283(3) 0.08832(19) 0.0336(8) Uani 1 1 d . A .
H53A H -0.0575 0.5036 0.0898 0.040 Uiso 1 1 calc R . .
H53B H -0.0227 0.4217 0.0394 0.040 Uiso 1 1 calc R . .
C55 C -0.1494(3) 0.4007(3) 0.1944(2) 0.0352(9) Uani 1 1 d . A .
H55A H -0.2072 0.3749 0.2141 0.042 Uiso 1 1 calc R . .
H55B H -0.1738 0.4756 0.1978 0.042 Uiso 1 1 calc R . .
C56 C -0.0481(3) 0.3355(3) 0.23527(19) 0.0303(8) Uani 1 1 d . . .
H56A H -0.0289 0.2598 0.2360 0.036 Uiso 1 1 calc R A .
H56B H -0.0630 0.3452 0.2835 0.036 Uiso 1 1 calc R . .
C61 C 0.1605(5) 0.3488(5) 0.3272(3) 0.0198(12) Uani 0.646(6) 1 d PDU A 1
H61 H 0.1744 0.4140 0.3045 0.024 Uiso 0.646(6) 1 calc PR A 1
C62 C 0.0516(4) 0.3836(4) 0.3660(3) 0.0271(12) Uani 0.646(6) 1 d PDU A 1
H62A H -0.0043 0.4332 0.3333 0.032 Uiso 0.646(6) 1 calc PR A 1
H62B H 0.0328 0.3212 0.3862 0.032 Uiso 0.646(6) 1 calc PR A 1
C63 C 0.0537(5) 0.4375(5) 0.4235(3) 0.0336(14) Uani 0.646(6) 1 d PDU A 1
H63A H 0.0633 0.5048 0.4027 0.040 Uiso 0.646(6) 1 calc PR A 1
H63B H -0.0160 0.4544 0.4497 0.040 Uiso 0.646(6) 1 calc PR A 1
C64 C 0.1438(5) 0.3682(5) 0.4729(3) 0.0343(14) Uani 0.646(6) 1 d PDU A 1
H64A H 0.1450 0.4076 0.5075 0.041 Uiso 0.646(6) 1 calc PR A 1
H64B H 0.1299 0.3046 0.4977 0.041 Uiso 0.646(6) 1 calc PR A 1
C65 C 0.2515(4) 0.3350(4) 0.4347(3) 0.0279(13) Uani 0.646(6) 1 d PDU A 1
H65A H 0.3076 0.2864 0.4676 0.034 Uiso 0.646(6) 1 calc PR A 1
H65B H 0.2691 0.3980 0.4143 0.034 Uiso 0.646(6) 1 calc PR A 1
C66 C 0.2508(7) 0.2801(6) 0.3778(4) 0.0210(16) Uani 0.646(6) 1 d PDU A 1
H66A H 0.2416 0.2128 0.3988 0.025 Uiso 0.646(6) 1 calc PR A 1
H66B H 0.3208 0.2633 0.3520 0.025 Uiso 0.646(6) 1 calc PR A 1
C61A C 0.1395(10) 0.3227(8) 0.3401(5) 0.020(2) Uani 0.354(6) 1 d PDU A 2
H61A H 0.0756 0.3083 0.3634 0.024 Uiso 0.354(6) 1 calc PR A 2
C62A C 0.1130(9) 0.4402(7) 0.3317(5) 0.027(2) Uani 0.354(6) 1 d PDU A 2
H62C H 0.0499 0.4804 0.3025 0.032 Uiso 0.354(6) 1 calc PR A 2
H62D H 0.1743 0.4574 0.3079 0.032 Uiso 0.354(6) 1 calc PR A 2
C63A C 0.0888(11) 0.4741(8) 0.4016(6) 0.039(3) Uani 0.354(6) 1 d PDU A 2
H63C H 0.0766 0.5498 0.3943 0.047 Uiso 0.354(6) 1 calc PR A 2
H63D H 0.0227 0.4644 0.4233 0.047 Uiso 0.354(6) 1 calc PR A 2
C64A C 0.1823(10) 0.4084(8) 0.4492(6) 0.038(3) Uani 0.354(6) 1 d PDU A 2
H64C H 0.2462 0.4249 0.4302 0.046 Uiso 0.354(6) 1 calc PR A 2
H64D H 0.1633 0.4270 0.4952 0.046 Uiso 0.354(6) 1 calc PR A 2
C65A C 0.2084(9) 0.2924(7) 0.4565(5) 0.029(2) Uani 0.354(6) 1 d PDU A 2
H65C H 0.1468 0.2752 0.4798 0.035 Uiso 0.354(6) 1 calc PR A 2
H65D H 0.2712 0.2517 0.4859 0.035 Uiso 0.354(6) 1 calc PR A 2
C66A C 0.2329(12) 0.2592(11) 0.3876(6) 0.021(3) Uani 0.354(6) 1 d PDU A 2
H66C H 0.2468 0.1831 0.3949 0.025 Uiso 0.354(6) 1 calc PR A 2
H66D H 0.2983 0.2703 0.3658 0.025 Uiso 0.354(6) 1 calc PR A 2
C71 C 0.3538(3) 0.2075(2) 0.09211(16) 0.0217(6) Uani 1 1 d . A .
H71 H 0.2762 0.2173 0.0961 0.026 Uiso 1 1 calc R . .
C72 C 0.4112(3) 0.1101(3) 0.06002(18) 0.0275(7) Uani 1 1 d . . .
H72A H 0.4878 0.0995 0.0504 0.033 Uiso 1 1 calc R A .
H72B H 0.4072 0.0466 0.0927 0.033 Uiso 1 1 calc R . .
C73 C 0.3585(3) 0.1255(3) -0.00711(18) 0.0323(8) Uani 1 1 d . A .
H73A H 0.3966 0.0629 -0.0280 0.039 Uiso 1 1 calc R . .
H73B H 0.2830 0.1319 0.0031 0.039 Uiso 1 1 calc R . .
C74 C 0.3613(3) 0.2240(3) -0.05802(19) 0.0364(9) Uani 1 1 d . . .
H74A H 0.4368 0.2141 -0.0721 0.044 Uiso 1 1 calc R A .
H74B H 0.3230 0.2343 -0.0998 0.044 Uiso 1 1 calc R . .
C75 C 0.3096(3) 0.3216(3) -0.02675(19) 0.0342(8) Uani 1 1 d . A .
H75A H 0.2317 0.3373 -0.0189 0.041 Uiso 1 1 calc R . .
H75B H 0.3186 0.3827 -0.0598 0.041 Uiso 1 1 calc R . .
C76 C 0.3587(3) 0.3073(3) 0.04182(18) 0.0269(7) Uani 1 1 d . . .
H76A H 0.3187 0.3699 0.0624 0.032 Uiso 1 1 calc R A .
H76B H 0.4343 0.3011 0.0334 0.032 Uiso 1 1 calc R . .
C81 C 0.5131(3) 0.2210(3) 0.17744(17) 0.0227(6) Uani 1 1 d . A .
H81 H 0.4970 0.2959 0.1528 0.027 Uiso 1 1 calc R . .
C82 C 0.5441(3) 0.2076(3) 0.25175(17) 0.0264(7) Uani 1 1 d . . .
H82A H 0.4846 0.2573 0.2754 0.032 Uiso 1 1 calc R A .
H82B H 0.5555 0.1349 0.2775 0.032 Uiso 1 1 calc R . .
C83 C 0.6467(3) 0.2288(3) 0.25194(19) 0.0295(7) Uani 1 1 d . A .
H83A H 0.6337 0.3031 0.2291 0.035 Uiso 1 1 calc R . .
H83B H 0.6657 0.2181 0.3002 0.035 Uiso 1 1 calc R . .
C84 C 0.7395(3) 0.1552(3) 0.2144(2) 0.0326(8) Uani 1 1 d . . .
H84A H 0.8037 0.1726 0.2131 0.039 Uiso 1 1 calc R A .
H84B H 0.7571 0.0813 0.2400 0.039 Uiso 1 1 calc R . .
C85 C 0.7113(3) 0.1650(4) 0.1410(2) 0.0393(10) Uani 1 1 d . A .
H85A H 0.7707 0.1124 0.1193 0.047 Uiso 1 1 calc R . .
H85B H 0.7033 0.2362 0.1138 0.047 Uiso 1 1 calc R . .
C86 C 0.6071(3) 0.1476(3) 0.1389(2) 0.0322(8) Uani 1 1 d . . .
H86A H 0.6184 0.0731 0.1602 0.039 Uiso 1 1 calc R A .
H86B H 0.5886 0.1609 0.0903 0.039 Uiso 1 1 calc R . .
C1S C 0.8315(4) -0.6797(5) 0.4721(3) 0.0609(15) Uani 1 1 d . . .
H1S H 0.9016 -0.7308 0.4822 0.073 Uiso 1 1 calc R . .
C2S C 0.7860(4) -0.6679(5) 0.4105(2) 0.0552(13) Uani 1 1 d . . .
H2S H 0.8249 -0.7107 0.3784 0.066 Uiso 1 1 calc R . .
C3S C 0.6839(4) -0.5936(4) 0.3965(2) 0.0518(13) Uani 1 1 d . . .
H3S H 0.6529 -0.5848 0.3543 0.062 Uiso 1 1 calc R . .
C4S C 0.6268(4) -0.5324(4) 0.4431(2) 0.0487(12) Uani 1 1 d . . .
H4S H 0.5560 -0.4826 0.4334 0.058 Uiso 1 1 calc R . .
C5S C 0.6722(4) -0.5429(4) 0.5043(2) 0.0472(11) Uani 1 1 d . . .
H5S H 0.6334 -0.4996 0.5362 0.057 Uiso 1 1 calc R . .
C6S C 0.7750(4) -0.6174(5) 0.5184(2) 0.0556(13) Uani 1 1 d . . .
H6S H 0.8064 -0.6254 0.5603 0.067 Uiso 1 1 calc R . .
C7S C -0.0056(4) 0.7215(4) 0.0558(3) 0.0536(13) Uani 1 1 d . . .
H7S H -0.0399 0.7454 0.0130 0.064 Uiso 1 1 calc R . .
C8S C -0.0639(4) 0.7481(5) 0.1142(3) 0.0544(13) Uani 1 1 d . . .
H8S H -0.1386 0.7895 0.1124 0.065 Uiso 1 1 calc R . .
C9S C -0.0126(4) 0.7142(5) 0.1761(2) 0.0551(14) Uani 1 1 d . . .
H9S H -0.0525 0.7329 0.2169 0.066 Uiso 1 1 calc R . .
C10S C 0.0950(4) 0.6539(4) 0.1792(2) 0.0488(12) Uani 1 1 d . . .
H10S H 0.1292 0.6310 0.2220 0.059 Uiso 1 1 calc R . .
C11S C 0.1539(4) 0.6262(4) 0.1208(3) 0.0504(12) Uani 1 1 d . . .
H11S H 0.2286 0.5845 0.1228 0.060 Uiso 1 1 calc R . .
C12S C 0.1023(4) 0.6602(5) 0.0588(3) 0.0559(13) Uani 1 1 d . . .
H12S H 0.1418 0.6411 0.0180 0.067 Uiso 1 1 calc R . .
C13S C 0.4606(4) -0.4528(4) 0.0563(2) 0.0454(11) Uani 1 1 d . . .
H13S H 0.4332 -0.4201 0.0948 0.054 Uiso 1 1 calc R . .
C14S C 0.5588(4) -0.5342(4) 0.0588(2) 0.0453(11) Uani 1 1 d . . .
H14S H 0.5997 -0.5580 0.0990 0.054 Uiso 1 1 calc R . .
C15S C 0.5986(4) -0.5818(4) 0.0027(2) 0.0496(12) Uani 1 1 d . . .
H15S H 0.6667 -0.6383 0.0045 0.060 Uiso 1 1 calc R . .

loop_
_atom_site_aniso_label
_atom_site_aniso_U_11
_atom_site_aniso_U_22
_atom_site_aniso_U_33
_atom_site_aniso_U_23
_atom_site_aniso_U_13
_atom_site_aniso_U_12
Au1 0.01554(10) 0.01592(6) 0.01483(6) -0.00295(4) -0.00078(5) -0.00523(5)
Rh1 0.01518(17) 0.01821(13) 0.01605(16) -0.00255(11) 0.00049(13) -0.00480(13)
C3 0.0260(17) 0.0271(17) 0.0273(17) -0.0046(13) 0.0005(14) -0.0106(14)
O1 0.0454(17) 0.0434(16) 0.0255(13) -0.0069(11) 0.0066(12) -0.0167(13)
Au1A 0.0247(16) 0.0309(13) 0.0361(17) -0.0110(10) 0.0083(12) -0.0107(12)
Rh1A 0.01518(17) 0.01821(13) 0.01605(16) -0.00255(11) 0.00049(13) -0.00480(13)
P1 0.0200(4) 0.0222(4) 0.0160(4) -0.0017(3) -0.0025(3) -0.0087(3)
P2 0.0205(4) 0.0173(4) 0.0145(3) -0.0025(3) -0.0029(3) -0.0072(3)
P3 0.0196(4) 0.0196(4) 0.0185(4) -0.0069(3) 0.0001(3) -0.0042(3)
P4 0.0196(4) 0.0162(4) 0.0193(4) -0.0024(3) 0.0000(3) -0.0057(3)
C1 0.0194(14) 0.0198(14) 0.0200(14) -0.0039(11) -0.0034(12) -0.0082(12)
C2 0.0217(16) 0.0194(15) 0.0308(17) -0.0075(12) -0.0006(13) -0.0061(12)
P1S 0.0315(5) 0.0232(4) 0.0271(4) -0.0039(3) -0.0055(4) -0.0135(4)
F1S 0.0328(13) 0.0568(16) 0.0416(14) -0.0050(11) 0.0006(11) -0.0186(12)
F2S 0.0647(17) 0.0389(13) 0.0424(13) -0.0087(10) -0.0140(12) -0.0323(12)
F3S 0.0591(16) 0.0253(11) 0.0400(13) 0.0029(9) -0.0090(11) -0.0188(11)
F4S 0.0355(13) 0.0376(13) 0.0437(14) -0.0116(10) 0.0036(11) -0.0119(10)
F5S 0.0452(13) 0.0259(10) 0.0274(11) -0.0018(8) -0.0115(9) -0.0136(9)
F6S 0.0454(13) 0.0285(11) 0.0288(11) -0.0049(8) -0.0128(10) -0.0144(10)
C11 0.0247(16) 0.0312(17) 0.0193(15) -0.0045(12) -0.0022(13) -0.0132(14)
C12 0.0266(18) 0.049(2) 0.0197(16) -0.0028(15) -0.0061(14) -0.0132(16)
C13 0.035(2) 0.074(3) 0.0244(18) -0.0114(19) -0.0063(16) -0.024(2)
C14 0.044(2) 0.076(3) 0.0199(18) -0.0111(19) -0.0035(17) -0.025(2)
C15 0.037(2) 0.058(3) 0.0211(17) -0.0160(17) 0.0042(15) -0.0206(19)
C16 0.0253(17) 0.0359(19) 0.0201(15) -0.0056(13) 0.0001(13) -0.0139(14)
C21 0.0204(15) 0.0260(16) 0.0195(15) -0.0025(12) -0.0014(12) -0.0090(13)
C22 0.0194(16) 0.0327(18) 0.0264(17) -0.0033(14) 0.0016(13) -0.0070(14)
C23 0.0205(17) 0.045(2) 0.0269(18) -0.0032(15) 0.0018(14) -0.0082(15)
C24 0.0235(18) 0.048(2) 0.0292(18) 0.0018(16) 0.0006(15) -0.0166(16)
C25 0.0254(18) 0.039(2) 0.035(2) 0.0009(16) -0.0013(15) -0.0166(16)
C26 0.0234(16) 0.0303(17) 0.0268(17) -0.0033(13) -0.0019(13) -0.0131(14)
C31 0.0266(16) 0.0237(15) 0.0143(13) -0.0041(11) -0.0010(12) -0.0098(13)
C32 0.0309(18) 0.0297(17) 0.0220(16) -0.0067(13) -0.0019(14) -0.0135(14)
C33 0.0309(18) 0.0310(18) 0.0205(16) -0.0068(13) -0.0012(14) -0.0110(15)
C34 0.0327(19) 0.039(2) 0.0163(15) -0.0053(14) -0.0006(14) -0.0121(16)
C35 0.039(2) 0.036(2) 0.0195(16) -0.0006(14) -0.0011(15) -0.0171(17)
C36 0.0338(19) 0.0260(16) 0.0186(15) -0.0004(12) -0.0038(13) -0.0125(14)
C41 0.0180(14) 0.0218(15) 0.0178(14) -0.0011(11) -0.0014(11) -0.0102(12)
C42 0.0231(16) 0.0308(17) 0.0267(17) -0.0045(13) -0.0036(13) -0.0143(14)
C43 0.0227(17) 0.036(2) 0.039(2) -0.0048(16) -0.0085(15) -0.0120(15)
C44 0.0206(17) 0.038(2) 0.041(2) -0.0067(16) 0.0012(15) -0.0094(15)
C45 0.0231(16) 0.0292(17) 0.0245(16) -0.0043(13) 0.0003(13) -0.0073(14)
C46 0.0214(15) 0.0245(16) 0.0208(15) -0.0025(12) -0.0021(12) -0.0085(13)
C51 0.0208(15) 0.0195(15) 0.0254(16) -0.0058(12) -0.0040(13) -0.0040(12)
C52 0.0230(16) 0.0337(18) 0.0229(16) -0.0034(13) -0.0025(13) -0.0080(14)
C54 0.0271(18) 0.035(2) 0.039(2) -0.0052(16) -0.0117(16) -0.0070(15)
C53 0.033(2) 0.035(2) 0.0280(18) -0.0010(15) -0.0092(15) -0.0099(16)
C55 0.0186(16) 0.041(2) 0.041(2) -0.0106(17) -0.0029(15) -0.0044(15)
C56 0.0222(17) 0.037(2) 0.0296(18) -0.0041(15) -0.0043(14) -0.0097(15)
C61 0.023(3) 0.022(3) 0.018(3) -0.007(2) 0.001(2) -0.011(2)
C62 0.023(3) 0.028(3) 0.028(3) -0.010(2) 0.002(2) -0.007(2)
C63 0.035(3) 0.030(3) 0.032(3) -0.017(3) 0.006(3) -0.005(3)
C64 0.045(4) 0.038(3) 0.022(3) -0.012(2) 0.001(2) -0.016(3)
C65 0.031(3) 0.031(3) 0.026(3) -0.006(2) -0.005(2) -0.014(2)
C66 0.023(3) 0.021(4) 0.023(3) -0.005(2) -0.002(2) -0.012(2)
C61A 0.025(6) 0.017(5) 0.021(5) -0.005(4) 0.005(4) -0.012(4)
C62A 0.035(5) 0.021(4) 0.025(4) -0.010(3) 0.001(4) -0.009(4)
C63A 0.060(8) 0.024(5) 0.031(6) -0.019(4) 0.003(5) -0.006(5)
C64A 0.059(8) 0.037(6) 0.025(5) -0.014(4) 0.004(5) -0.023(5)
C65A 0.036(6) 0.034(5) 0.020(4) -0.003(4) 0.003(4) -0.018(4)
C66A 0.025(7) 0.015(5) 0.026(6) -0.008(4) 0.002(4) -0.009(4)
C71 0.0227(16) 0.0204(15) 0.0188(14) -0.0023(11) -0.0019(12) -0.0055(12)
C72 0.0268(17) 0.0263(17) 0.0234(16) -0.0058(13) -0.0008(14) -0.0033(14)
C73 0.035(2) 0.0347(19) 0.0239(17) -0.0096(14) -0.0017(15) -0.0079(16)
C74 0.035(2) 0.047(2) 0.0225(17) -0.0014(16) -0.0022(15) -0.0131(18)
C75 0.035(2) 0.0332(19) 0.0263(18) 0.0083(14) -0.0084(15) -0.0098(16)
C76 0.0256(17) 0.0251(16) 0.0260(17) 0.0026(13) -0.0042(14) -0.0090(13)
C81 0.0194(15) 0.0225(15) 0.0230(15) 0.0011(12) -0.0031(12) -0.0072(12)
C82 0.0271(17) 0.0300(17) 0.0226(16) -0.0039(13) -0.0009(13) -0.0122(14)
C83 0.0286(18) 0.0317(18) 0.0298(18) -0.0046(14) -0.0045(15) -0.0131(15)
C84 0.0207(17) 0.038(2) 0.036(2) -0.0051(16) -0.0088(15) -0.0075(15)
C85 0.0197(17) 0.058(3) 0.034(2) -0.0089(18) -0.0012(15) -0.0079(17)
C86 0.0225(17) 0.042(2) 0.0295(18) -0.0109(16) -0.0007(14) -0.0079(15)
C1S 0.039(3) 0.098(4) 0.045(3) -0.007(3) -0.001(2) -0.030(3)
C2S 0.062(3) 0.086(4) 0.031(2) -0.005(2) 0.009(2) -0.049(3)
C3S 0.072(3) 0.069(3) 0.029(2) 0.017(2) -0.017(2) -0.053(3)
C4S 0.054(3) 0.049(3) 0.047(3) 0.018(2) -0.023(2) -0.033(2)
C5S 0.050(3) 0.057(3) 0.037(2) 0.005(2) -0.008(2) -0.028(2)
C6S 0.047(3) 0.091(4) 0.033(2) -0.003(2) -0.010(2) -0.033(3)
C7S 0.046(3) 0.081(4) 0.042(3) -0.018(2) -0.010(2) -0.026(3)
C8S 0.035(2) 0.092(4) 0.053(3) -0.027(3) -0.001(2) -0.035(3)
C9S 0.046(3) 0.106(4) 0.040(2) -0.028(3) 0.012(2) -0.052(3)
C10S 0.053(3) 0.071(3) 0.039(2) -0.003(2) -0.008(2) -0.044(3)
C11S 0.045(3) 0.061(3) 0.052(3) -0.018(2) -0.011(2) -0.021(2)
C12S 0.048(3) 0.083(4) 0.043(3) -0.029(3) -0.002(2) -0.023(3)
C13S 0.054(3) 0.053(3) 0.031(2) -0.0030(19) 0.0053(19) -0.028(2)
C14S 0.049(3) 0.059(3) 0.031(2) 0.0077(19) -0.0068(19) -0.032(2)
C15S 0.046(3) 0.054(3) 0.039(2) 0.005(2) 0.001(2) -0.018(2)

loop_
_atom_type_symbol
_atom_type_description
_atom_type_scat_dispersion_real
_atom_type_scat_dispersion_imag
_atom_type_scat_source
C C 0.0033 0.0016 'International Tables Vol C Tables 4.2.6.8 and 6.1.1.4'
H H 0.0000 0.0000 'International Tables Vol C Tables 4.2.6.8 and 6.1.1.4'
O O 0.0106 0.0060 'International Tables Vol C Tables 4.2.6.8 and 6.1.1.4'
F F 0.0171 0.0103 'International Tables Vol C Tables 4.2.6.8 and 6.1.1.4'
P P 0.1023 0.0942 'International Tables Vol C Tables 4.2.6.8 and 6.1.1.4'
Rh Rh -1.1178 0.9187 'International Tables Vol C Tables 4.2.6.8 and 6.1.1.4'
Au Au -2.0133 8.8022 'International Tables Vol C Tables 4.2.6.8 and 6.1.1.4'

loop_
_geom_angle_atom_site_label_1
_geom_angle_atom_site_label_2
_geom_angle_atom_site_label_3
_geom_angle
_geom_angle_site_symmetry_1
_geom_angle_site_symmetry_3
_geom_angle_publ_flag
P2 Au1 P4 177.12(3) . . ?
P2 Au1 Rh1 86.55(2) . . ?
P4 Au1 Rh1 93.97(2) . . ?
C3 Rh1 P3 97.67(11) . . ?
C3 Rh1 P1 95.13(11) . . ?
P3 Rh1 P1 166.71(3) . . ?
C3 Rh1 Au1 116.37(11) . . ?
P3 Rh1 Au1 89.67(3) . . ?
P1 Rh1 Au1 87.80(2) . . ?
C3 Rh1 H1 172.1(13) . . ?
P3 Rh1 H1 81.0(12) . . ?
P1 Rh1 H1 85.8(12) . . ?
Au1 Rh1 H1 71.4(12) . . ?
O1 C3 Rh1 173.8(3) . . ?
P3 Au1A P1 155.78(18) . . ?
P3 Au1A Rh1A 102.50(14) . . ?
P1 Au1A Rh1A 101.72(14) . . ?
P3 Au1A H1 86.6(15) . . ?
P1 Au1A H1 91.3(16) . . ?
Rh1A Au1A H1 96.3(16) . . ?
P4 Rh1A P2 151.8(3) . . ?
P4 Rh1A Au1A 76.84(18) . . ?
P2 Rh1A Au1A 74.97(16) . . ?
C11 P1 C1 100.62(15) . . ?
C11 P1 C21 106.14(15) . . ?
C1 P1 C21 101.66(14) . . ?
C11 P1 Rh1 118.72(11) . . ?
C1 P1 Rh1 114.35(10) . . ?
C21 P1 Rh1 113.30(11) . . ?
C11 P1 Au1A 110.84(14) . . ?
C1 P1 Au1A 106.41(13) . . ?
C21 P1 Au1A 127.60(14) . . ?
Rh1 P1 Au1A 14.38(8) . . ?
C1 P2 C41 106.04(14) . . ?
C1 P2 C31 101.73(15) . . ?
C41 P2 C31 108.95(14) . . ?
C1 P2 Au1 112.58(10) . . ?
C41 P2 Au1 115.37(10) . . ?
C31 P2 Au1 111.19(10) . . ?
C1 P2 Rh1A 123.50(17) . . ?
C41 P2 Rh1A 102.02(18) . . ?
C31 P2 Rh1A 113.93(15) . . ?
Au1 P2 Rh1A 14.18(15) . . ?
C61A P3 C2 109.4(4) . . ?
C61A P3 C51 104.9(4) . . ?
C2 P3 C51 106.36(15) . . ?
C61A P3 C61 16.8(3) . . ?
C2 P3 C61 93.9(2) . . ?
C51 P3 C61 104.1(2) . . ?
C61A P3 Rh1 108.1(3) . . ?
C2 P3 Rh1 117.64(10) . . ?
C51 P3 Rh1 109.70(11) . . ?
C61 P3 Rh1 123.0(2) . . ?
C61A P3 Au1A 117.4(3) . . ?
C2 P3 Au1A 103.21(14) . . ?
C51 P3 Au1A 115.04(14) . . ?
C61 P3 Au1A 129.9(2) . . ?
Rh1 P3 Au1A 14.54(9) . . ?
C71 P4 C2 103.15(15) . . ?
C71 P4 C81 109.44(15) . . ?
C2 P4 C81 104.16(16) . . ?
C71 P4 Au1 113.03(11) . . ?
C2 P4 Au1 110.08(11) . . ?
C81 P4 Au1 115.86(10) . . ?
C71 P4 Rh1A 116.14(15) . . ?
C2 P4 Rh1A 121.02(18) . . ?
C81 P4 Rh1A 102.05(19) . . ?
Au1 P4 Rh1A 14.79(16) . . ?
P2 C1 P1 112.99(16) . . ?
P2 C1 H1A 109.0 . . ?
P1 C1 H1A 109.0 . . ?
P2 C1 H1B 109.0 . . ?
P1 C1 H1B 109.0 . . ?
H1A C1 H1B 107.8 . . ?
P4 C2 P3 117.57(18) . . ?
P4 C2 H2A 107.9 . . ?
P3 C2 H2A 107.9 . . ?
P4 C2 H2B 107.9 . . ?
P3 C2 H2B 107.9 . . ?
H2A C2 H2B 107.2 . . ?
F4S P1S F3S 90.31(14) . . ?
F4S P1S F1S 179.55(14) . . ?
F3S P1S F1S 90.02(14) . . ?
F4S P1S F2S 90.06(14) . . ?
F3S P1S F2S 90.25(13) . . ?
F1S P1S F2S 90.24(15) . . ?
F4S P1S F6S 90.05(13) . . ?
F3S P1S F6S 89.97(12) . . ?
F1S P1S F6S 89.65(14) . . ?
F2S P1S F6S 179.76(15) . . ?
F4S P1S F5S 89.97(13) . . ?
F3S P1S F5S 179.71(16) . . ?
F1S P1S F5S 89.70(13) . . ?
F2S P1S F5S 89.66(12) . . ?
F6S P1S F5S 90.12(11) . . ?
C16 C11 C12 109.5(3) . . ?
C16 C11 P1 112.3(2) . . ?
C12 C11 P1 112.6(2) . . ?
C16 C11 H11 107.4 . . ?
C12 C11 H11 107.4 . . ?
P1 C11 H11 107.4 . . ?
C13 C12 C11 110.9(3) . . ?
C13 C12 H12A 109.5 . . ?
C11 C12 H12A 109.5 . . ?
C13 C12 H12B 109.5 . . ?
C11 C12 H12B 109.5 . . ?
H12A C12 H12B 108.0 . . ?
C12 C13 C14 112.5(3) . . ?
C12 C13 H13A 109.1 . . ?
C14 C13 H13A 109.1 . . ?
C12 C13 H13B 109.1 . . ?
C14 C13 H13B 109.1 . . ?
H13A C13 H13B 107.8 . . ?
C15 C14 C13 110.7(3) . . ?
C15 C14 H14A 109.5 . . ?
C13 C14 H14A 109.5 . . ?
C15 C14 H14B 109.5 . . ?
C13 C14 H14B 109.5 . . ?
H14A C14 H14B 108.1 . . ?
C14 C15 C16 111.0(3) . . ?
C14 C15 H15A 109.4 . . ?
C16 C15 H15A 109.4 . . ?
C14 C15 H15B 109.4 . . ?
C16 C15 H15B 109.4 . . ?
H15A C15 H15B 108.0 . . ?
C15 C16 C11 111.2(3) . . ?
C15 C16 H16A 109.4 . . ?
C11 C16 H16A 109.4 . . ?
C15 C16 H16B 109.4 . . ?
C11 C16 H16B 109.4 . . ?
H16A C16 H16B 108.0 . . ?
C26 C21 C22 110.5(3) . . ?
C26 C21 P1 114.6(2) . . ?
C22 C21 P1 112.3(2) . . ?
C26 C21 H21 106.3 . . ?
C22 C21 H21 106.3 . . ?
P1 C21 H21 106.3 . . ?
C23 C22 C21 111.1(3) . . ?
C23 C22 H22A 109.4 . . ?
C21 C22 H22A 109.4 . . ?
C23 C22 H22B 109.4 . . ?
C21 C22 H22B 109.4 . . ?
H22A C22 H22B 108.0 . . ?
C24 C23 C22 111.3(3) . . ?
C24 C23 H23A 109.4 . . ?
C22 C23 H23A 109.4 . . ?
C24 C23 H23B 109.4 . . ?
C22 C23 H23B 109.4 . . ?
H23A C23 H23B 108.0 . . ?
C25 C24 C23 110.8(3) . . ?
C25 C24 H24A 109.5 . . ?
C23 C24 H24A 109.5 . . ?
C25 C24 H24B 109.5 . . ?
C23 C24 H24B 109.5 . . ?
H24A C24 H24B 108.1 . . ?
C24 C25 C26 111.5(3) . . ?
C24 C25 H25A 109.3 . . ?
C26 C25 H25A 109.3 . . ?
C24 C25 H25B 109.3 . . ?
C26 C25 H25B 109.3 . . ?
H25A C25 H25B 108.0 . . ?
C21 C26 C25 111.3(3) . . ?
C21 C26 H26A 109.4 . . ?
C25 C26 H26A 109.4 . . ?
C21 C26 H26B 109.4 . . ?
C25 C26 H26B 109.4 . . ?
H26A C26 H26B 108.0 . . ?
C32 C31 C36 112.1(3) . . ?
C32 C31 P2 112.3(2) . . ?
C36 C31 P2 114.7(2) . . ?
C32 C31 H31 105.6 . . ?
C36 C31 H31 105.6 . . ?
P2 C31 H31 105.6 . . ?
C31 C32 C33 110.0(3) . . ?
C31 C32 H32A 109.7 . . ?
C33 C32 H32A 109.7 . . ?
C31 C32 H32B 109.7 . . ?
C33 C32 H32B 109.7 . . ?
H32A C32 H32B 108.2 . . ?
C34 C33 C32 111.0(3) . . ?
C34 C33 H33A 109.4 . . ?
C32 C33 H33A 109.4 . . ?
C34 C33 H33B 109.4 . . ?
C32 C33 H33B 109.4 . . ?
H33A C33 H33B 108.0 . . ?
C35 C34 C33 110.7(3) . . ?
C35 C34 H34A 109.5 . . ?
C33 C34 H34A 109.5 . . ?
C35 C34 H34B 109.5 . . ?
C33 C34 H34B 109.5 . . ?
H34A C34 H34B 108.1 . . ?
C34 C35 C36 112.3(3) . . ?
C34 C35 H35A 109.1 . . ?
C36 C35 H35A 109.1 . . ?
C34 C35 H35B 109.1 . . ?
C36 C35 H35B 109.1 . . ?
H35A C35 H35B 107.9 . . ?
C35 C36 C31 110.0(3) . . ?
C35 C36 H36A 109.7 . . ?
C31 C36 H36A 109.7 . . ?
C35 C36 H36B 109.7 . . ?
C31 C36 H36B 109.7 . . ?
H36A C36 H36B 108.2 . . ?
C46 C41 C42 109.7(3) . . ?
C46 C41 P2 110.3(2) . . ?
C42 C41 P2 111.8(2) . . ?
C46 C41 H41 108.3 . . ?
C42 C41 H41 108.3 . . ?
P2 C41 H41 108.3 . . ?
C43 C42 C41 110.4(3) . . ?
C43 C42 H42A 109.6 . . ?
C41 C42 H42A 109.6 . . ?
C43 C42 H42B 109.6 . . ?
C41 C42 H42B 109.6 . . ?
H42A C42 H42B 108.1 . . ?
C44 C43 C42 111.2(3) . . ?
C44 C43 H43A 109.4 . . ?
C42 C43 H43A 109.4 . . ?
C44 C43 H43B 109.4 . . ?
C42 C43 H43B 109.4 . . ?
H43A C43 H43B 108.0 . . ?
C43 C44 C45 110.9(3) . . ?
C43 C44 H44A 109.5 . . ?
C45 C44 H44A 109.5 . . ?
C43 C44 H44B 109.5 . . ?
C45 C44 H44B 109.5 . . ?
H44A C44 H44B 108.0 . . ?
C46 C45 C44 111.3(3) . . ?
C46 C45 H45A 109.4 . . ?
C44 C45 H45A 109.4 . . ?
C46 C45 H45B 109.4 . . ?
C44 C45 H45B 109.4 . . ?
H45A C45 H45B 108.0 . . ?
C45 C46 C41 111.1(3) . . ?
C45 C46 H46A 109.4 . . ?
C41 C46 H46A 109.4 . . ?
C45 C46 H46B 109.4 . . ?
C41 C46 H46B 109.4 . . ?
H46A C46 H46B 108.0 . . ?
C52 C51 C56 109.9(3) . . ?
C52 C51 P3 113.6(2) . . ?
C56 C51 P3 107.7(2) . . ?
C52 C51 H51 108.5 . . ?
C56 C51 H51 108.5 . . ?
P3 C51 H51 108.5 . . ?
C51 C52 C53 111.6(3) . . ?
C51 C52 H52A 109.3 . . ?
C53 C52 H52A 109.3 . . ?
C51 C52 H52B 109.3 . . ?
C53 C52 H52B 109.3 . . ?
H52A C52 H52B 108.0 . . ?
C53 C54 C55 110.3(3) . . ?
C53 C54 H54A 109.6 . . ?
C55 C54 H54A 109.6 . . ?
C53 C54 H54B 109.6 . . ?
C55 C54 H54B 109.6 . . ?
H54A C54 H54B 108.1 . . ?
C54 C53 C52 111.0(3) . . ?
C54 C53 H53A 109.4 . . ?
C52 C53 H53A 109.4 . . ?
C54 C53 H53B 109.4 . . ?
C52 C53 H53B 109.4 . . ?
H53A C53 H53B 108.0 . . ?
C54 C55 C56 110.5(3) . . ?
C54 C55 H55A 109.6 . . ?
C56 C55 H55A 109.6 . . ?
C54 C55 H55B 109.6 . . ?
C56 C55 H55B 109.6 . . ?
H55A C55 H55B 108.1 . . ?
C55 C56 C51 112.8(3) . . ?
C55 C56 H56A 109.0 . . ?
C51 C56 H56A 109.0 . . ?
C55 C56 H56B 109.0 . . ?
C51 C56 H56B 109.0 . . ?
H56A C56 H56B 107.8 . . ?
C62 C61 C66 110.7(5) . . ?
C62 C61 P3 113.8(4) . . ?
C66 C61 P3 109.8(4) . . ?
C62 C61 H61 107.4 . . ?
C66 C61 H61 107.4 . . ?
P3 C61 H61 107.4 . . ?
C63 C62 C61 111.2(5) . . ?
C63 C62 H62A 109.4 . . ?
C61 C62 H62A 109.4 . . ?
C63 C62 H62B 109.4 . . ?
C61 C62 H62B 109.4 . . ?
H62A C62 H62B 108.0 . . ?
C64 C63 C62 112.1(5) . . ?
C64 C63 H63A 109.2 . . ?
C62 C63 H63A 109.2 . . ?
C64 C63 H63B 109.2 . . ?
C62 C63 H63B 109.2 . . ?
H63A C63 H63B 107.9 . . ?
C65 C64 C63 111.2(5) . . ?
C65 C64 H64A 109.4 . . ?
C63 C64 H64A 109.4 . . ?
C65 C64 H64B 109.4 . . ?
C63 C64 H64B 109.4 . . ?
H64A C64 H64B 108.0 . . ?
C64 C65 C66 111.1(5) . . ?
C64 C65 H65A 109.4 . . ?
C66 C65 H65A 109.4 . . ?
C64 C65 H65B 109.4 . . ?
C66 C65 H65B 109.4 . . ?
H65A C65 H65B 108.0 . . ?
C65 C66 C61 112.2(6) . . ?
C65 C66 H66A 109.2 . . ?
C61 C66 H66A 109.2 . . ?
C65 C66 H66B 109.2 . . ?
C61 C66 H66B 109.2 . . ?
H66A C66 H66B 107.9 . . ?
C62A C61A C66A 110.2(9) . . ?
C62A C61A P3 114.2(7) . . ?
C66A C61A P3 110.8(8) . . ?
C62A C61A H61A 107.1 . . ?
C66A C61A H61A 107.1 . . ?
P3 C61A H61A 107.1 . . ?
C61A C62A C63A 111.9(8) . . ?
C61A C62A H62C 109.2 . . ?
C63A C62A H62C 109.2 . . ?
C61A C62A H62D 109.2 . . ?
C63A C62A H62D 109.2 . . ?
H62C C62A H62D 107.9 . . ?
C64A C63A C62A 110.3(8) . . ?
C64A C63A H63C 109.6 . . ?
C62A C63A H63C 109.6 . . ?
C64A C63A H63D 109.6 . . ?
C62A C63A H63D 109.6 . . ?
H63C C63A H63D 108.1 . . ?
C65A C64A C63A 110.7(9) . . ?
C65A C64A H64C 109.5 . . ?
C63A C64A H64C 109.5 . . ?
C65A C64A H64D 109.5 . . ?
C63A C64A H64D 109.5 . . ?
H64C C64A H64D 108.1 . . ?
C64A C65A C66A 112.5(8) . . ?
C64A C65A H65C 109.1 . . ?
C66A C65A H65C 109.1 . . ?
C64A C65A H65D 109.1 . . ?
C66A C65A H65D 109.1 . . ?
H65C C65A H65D 107.8 . . ?
C65A C66A C61A 110.7(11) . . ?
C65A C66A H66C 109.5 . . ?
C61A C66A H66C 109.5 . . ?
C65A C66A H66D 109.5 . . ?
C61A C66A H66D 109.5 . . ?
H66C C66A H66D 108.1 . . ?
C72 C71 C76 110.5(3) . . ?
C72 C71 P4 114.6(2) . . ?
C76 C71 P4 114.8(2) . . ?
C72 C71 H71 105.3 . . ?
C76 C71 H71 105.3 . . ?
P4 C71 H71 105.3 . . ?
C73 C72 C71 109.7(3) . . ?
C73 C72 H72A 109.7 . . ?
C71 C72 H72A 109.7 . . ?
C73 C72 H72B 109.7 . . ?
C71 C72 H72B 109.7 . . ?
H72A C72 H72B 108.2 . . ?
C74 C73 C72 111.0(3) . . ?
C74 C73 H73A 109.4 . . ?
C72 C73 H73A 109.4 . . ?
C74 C73 H73B 109.4 . . ?
C72 C73 H73B 109.4 . . ?
H73A C73 H73B 108.0 . . ?
C75 C74 C73 111.5(3) . . ?
C75 C74 H74A 109.3 . . ?
C73 C74 H74A 109.3 . . ?
C75 C74 H74B 109.3 . . ?
C73 C74 H74B 109.3 . . ?
H74A C74 H74B 108.0 . . ?
C74 C75 C76 112.2(3) . . ?
C74 C75 H75A 109.2 . . ?
C76 C75 H75A 109.2 . . ?
C74 C75 H75B 109.2 . . ?
C76 C75 H75B 109.2 . . ?
H75A C75 H75B 107.9 . . ?
C75 C76 C71 110.1(3) . . ?
C75 C76 H76A 109.6 . . ?
C71 C76 H76A 109.6 . . ?
C75 C76 H76B 109.6 . . ?
C71 C76 H76B 109.6 . . ?
H76A C76 H76B 108.1 . . ?
C86 C81 C82 109.9(3) . . ?
C86 C81 P4 110.9(2) . . ?
C82 C81 P4 109.2(2) . . ?
C86 C81 H81 108.9 . . ?
C82 C81 H81 108.9 . . ?
P4 C81 H81 108.9 . . ?
C83 C82 C81 111.1(3) . . ?
C83 C82 H82A 109.4 . . ?
C81 C82 H82A 109.4 . . ?
C83 C82 H82B 109.4 . . ?
C81 C82 H82B 109.4 . . ?
H82A C82 H82B 108.0 . . ?
C84 C83 C82 110.8(3) . . ?
C84 C83 H83A 109.5 . . ?
C82 C83 H83A 109.5 . . ?
C84 C83 H83B 109.5 . . ?
C82 C83 H83B 109.5 . . ?
H83A C83 H83B 108.1 . . ?
C85 C84 C83 111.2(3) . . ?
C85 C84 H84A 109.4 . . ?
C83 C84 H84A 109.4 . . ?
C85 C84 H84B 109.4 . . ?
C83 C84 H84B 109.4 . . ?
H84A C84 H84B 108.0 . . ?
C84 C85 C86 112.1(3) . . ?
C84 C85 H85A 109.2 . . ?
C86 C85 H85A 109.2 . . ?
C84 C85 H85B 109.2 . . ?
C86 C85 H85B 109.2 . . ?
H85A C85 H85B 107.9 . . ?
C85 C86 C81 111.8(3) . . ?
C85 C86 H86A 109.3 . . ?
C81 C86 H86A 109.3 . . ?
C85 C86 H86B 109.3 . . ?
C81 C86 H86B 109.3 . . ?
H86A C86 H86B 107.9 . . ?
C6S C1S C2S 120.0(5) . . ?
C6S C1S H1S 120.0 . . ?
C2S C1S H1S 120.0 . . ?
C3S C2S C1S 119.5(5) . . ?
C3S C2S H2S 120.2 . . ?
C1S C2S H2S 120.2 . . ?
C4S C3S C2S 120.5(4) . . ?
C4S C3S H3S 119.7 . . ?
C2S C3S H3S 119.7 . . ?
C3S C4S C5S 120.2(5) . . ?
C3S C4S H4S 119.9 . . ?
C5S C4S H4S 119.9 . . ?
C6S C5S C4S 119.3(5) . . ?
C6S C5S H5S 120.3 . . ?
C4S C5S H5S 120.3 . . ?
C1S C6S C5S 120.4(5) . . ?
C1S C6S H6S 119.8 . . ?
C5S C6S H6S 119.8 . . ?
C8S C7S C12S 120.4(5) . . ?
C8S C7S H7S 119.8 . . ?
C12S C7S H7S 119.8 . . ?
C7S C8S C9S 119.2(5) . . ?
C7S C8S H8S 120.4 . . ?
C9S C8S H8S 120.4 . . ?
C10S C9S C8S 120.6(5) . . ?
C10S C9S H9S 119.7 . . ?
C8S C9S H9S 119.7 . . ?
C9S C10S C11S 120.5(4) . . ?
C9S C10S H10S 119.8 . . ?
C11S C10S H10S 119.8 . . ?
C10S C11S C12S 118.8(5) . . ?
C10S C11S H11S 120.6 . . ?
C12S C11S H11S 120.6 . . ?
C7S C12S C11S 120.5(5) . . ?
C7S C12S H12S 119.7 . . ?
C11S C12S H12S 119.7 . . ?
C14S C13S C15S 119.7(4) . 2_645 ?
C14S C13S H13S 120.1 . . ?
C15S C13S H13S 120.1 2_645 . ?
C13S C14S C15S 120.0(4) . . ?
C13S C14S H14S 120.0 . . ?
C15S C14S H14S 120.0 . . ?
C14S C15S C13S 120.2(5) . 2_645 ?
C14S C15S H15S 119.9 . . ?
C13S C15S H15S 119.9 2_645 . ?

loop_
_geom_bond_atom_site_label_1
_geom_bond_atom_site_label_2
_geom_bond_distance
_geom_bond_site_symmetry_2
_geom_bond_publ_flag
Au1 P2 2.3170(8) . ?
Au1 P4 2.3177(8) . ?
Au1 Rh1 2.8556(5) . ?
Rh1 C3 1.885(4) . ?
Rh1 P3 2.3002(9) . ?
Rh1 P1 2.3066(9) . ?
Rh1 H1 1.64(4) . ?
C3 O1 1.148(4) . ?
Au1A P3 2.324(3) . ?
Au1A P1 2.356(3) . ?
Au1A Rh1A 2.924(6) . ?
Au1A H1 1.33(4) . ?
Rh1A P4 2.338(4) . ?
Rh1A P2 2.439(4) . ?
P1 C11 1.850(3) . ?
P1 C1 1.855(3) . ?
P1 C21 1.861(3) . ?
P2 C1 1.831(3) . ?
P2 C41 1.831(3) . ?
P2 C31 1.850(3) . ?
P3 C61A 1.852(10) . ?
P3 C2 1.857(4) . ?
P3 C51 1.858(3) . ?
P3 C61 1.884(6) . ?
P4 C71 1.837(3) . ?
P4 C2 1.837(3) . ?
P4 C81 1.845(3) . ?
C1 H1A 0.9900 . ?
C1 H1B 0.9900 . ?
C2 H2A 0.9900 . ?
C2 H2B 0.9900 . ?
P1S F4S 1.600(3) . ?
P1S F3S 1.600(2) . ?
P1S F1S 1.600(3) . ?
P1S F2S 1.601(2) . ?
P1S F6S 1.601(2) . ?
P1S F5S 1.609(2) . ?
C11 C16 1.532(5) . ?
C11 C12 1.543(5) . ?
C11 H11 1.0000 . ?
C12 C13 1.524(5) . ?
C12 H12A 0.9900 . ?
C12 H12B 0.9900 . ?
C13 C14 1.526(6) . ?
C13 H13A 0.9900 . ?
C13 H13B 0.9900 . ?
C14 C15 1.521(6) . ?
C14 H14A 0.9900 . ?
C14 H14B 0.9900 . ?
C15 C16 1.527(5) . ?
C15 H15A 0.9900 . ?
C15 H15B 0.9900 . ?
C16 H16A 0.9900 . ?
C16 H16B 0.9900 . ?
C21 C26 1.528(5) . ?
C21 C22 1.541(5) . ?
C21 H21 1.0000 . ?
C22 C23 1.522(5) . ?
C22 H22A 0.9900 . ?
C22 H22B 0.9900 . ?
C23 C24 1.522(6) . ?
C23 H23A 0.9900 . ?
C23 H23B 0.9900 . ?
C24 C25 1.520(5) . ?
C24 H24A 0.9900 . ?
C24 H24B 0.9900 . ?
C25 C26 1.539(5) . ?
C25 H25A 0.9900 . ?
C25 H25B 0.9900 . ?
C26 H26A 0.9900 . ?
C26 H26B 0.9900 . ?
C31 C32 1.520(5) . ?
C31 C36 1.545(4) . ?
C31 H31 1.0000 . ?
C32 C33 1.533(5) . ?
C32 H32A 0.9900 . ?
C32 H32B 0.9900 . ?
C33 C34 1.524(5) . ?
C33 H33A 0.9900 . ?
C33 H33B 0.9900 . ?
C34 C35 1.511(5) . ?
C34 H34A 0.9900 . ?
C34 H34B 0.9900 . ?
C35 C36 1.542(5) . ?
C35 H35A 0.9900 . ?
C35 H35B 0.9900 . ?
C36 H36A 0.9900 . ?
C36 H36B 0.9900 . ?
C41 C46 1.540(4) . ?
C41 C42 1.546(4) . ?
C41 H41 1.0000 . ?
C42 C43 1.532(5) . ?
C42 H42A 0.9900 . ?
C42 H42B 0.9900 . ?
C43 C44 1.526(6) . ?
C43 H43A 0.9900 . ?
C43 H43B 0.9900 . ?
C44 C45 1.527(5) . ?
C44 H44A 0.9900 . ?
C44 H44B 0.9900 . ?
C45 C46 1.522(5) . ?
C45 H45A 0.9900 . ?
C45 H45B 0.9900 . ?
C46 H46A 0.9900 . ?
C46 H46B 0.9900 . ?
C51 C52 1.531(5) . ?
C51 C56 1.544(5) . ?
C51 H51 1.0000 . ?
C52 C53 1.533(5) . ?
C52 H52A 0.9900 . ?
C52 H52B 0.9900 . ?
C54 C53 1.519(6) . ?
C54 C55 1.522(6) . ?
C54 H54A 0.9900 . ?
C54 H54B 0.9900 . ?
C53 H53A 0.9900 . ?
C53 H53B 0.9900 . ?
C55 C56 1.526(5) . ?
C55 H55A 0.9900 . ?
C55 H55B 0.9900 . ?
C56 H56A 0.9900 . ?
C56 H56B 0.9900 . ?
C61 C62 1.530(8) . ?
C61 C66 1.539(8) . ?
C61 H61 1.0000 . ?
C62 C63 1.530(7) . ?
C62 H62A 0.9900 . ?
C62 H62B 0.9900 . ?
C63 C64 1.524(8) . ?
C63 H63A 0.9900 . ?
C63 H63B 0.9900 . ?
C64 C65 1.511(8) . ?
C64 H64A 0.9900 . ?
C64 H64B 0.9900 . ?
C65 C66 1.523(8) . ?
C65 H65A 0.9900 . ?
C65 H65B 0.9900 . ?
C66 H66A 0.9900 . ?
C66 H66B 0.9900 . ?
C61A C62A 1.519(11) . ?
C61A C66A 1.520(13) . ?
C61A H61A 1.0000 . ?
C62A C63A 1.536(11) . ?
C62A H62C 0.9900 . ?
C62A H62D 0.9900 . ?
C63A C64A 1.527(12) . ?
C63A H63C 0.9900 . ?
C63A H63D 0.9900 . ?
C64A C65A 1.502(11) . ?
C64A H64C 0.9900 . ?
C64A H64D 0.9900 . ?
C65A C66A 1.513(12) . ?
C65A H65C 0.9900 . ?
C65A H65D 0.9900 . ?
C66A H66C 0.9900 . ?
C66A H66D 0.9900 . ?
C71 C72 1.532(5) . ?
C71 C76 1.539(4) . ?
C71 H71 1.0000 . ?
C72 C73 1.530(5) . ?
C72 H72A 0.9900 . ?
C72 H72B 0.9900 . ?
C73 C74 1.522(5) . ?
C73 H73A 0.9900 . ?
C73 H73B 0.9900 . ?
C74 C75 1.520(6) . ?
C74 H74A 0.9900 . ?
C74 H74B 0.9900 . ?
C75 C76 1.534(5) . ?
C75 H75A 0.9900 . ?
C75 H75B 0.9900 . ?
C76 H76A 0.9900 . ?
C76 H76B 0.9900 . ?
C81 C86 1.542(5) . ?
C81 C82 1.543(5) . ?
C81 H81 1.0000 . ?
C82 C83 1.535(5) . ?
C82 H82A 0.9900 . ?
C82 H82B 0.9900 . ?
C83 C84 1.524(5) . ?
C83 H83A 0.9900 . ?
C83 H83B 0.9900 . ?
C84 C85 1.523(5) . ?
C84 H84A 0.9900 . ?
C84 H84B 0.9900 . ?
C85 C86 1.534(5) . ?
C85 H85A 0.9900 . ?
C85 H85B 0.9900 . ?
C86 H86A 0.9900 . ?
C86 H86B 0.9900 . ?
C1S C6S 1.374(8) . ?
C1S C2S 1.392(7) . ?
C1S H1S 0.9500 . ?
C2S C3S 1.381(8) . ?
C2S H2S 0.9500 . ?
C3S C4S 1.372(8) . ?
C3S H3S 0.9500 . ?
C4S C5S 1.388(6) . ?
C4S H4S 0.9500 . ?
C5S C6S 1.388(7) . ?
C5S H5S 0.9500 . ?
C6S H6S 0.9500 . ?
C7S C8S 1.366(7) . ?
C7S C12S 1.376(7) . ?
C7S H7S 0.9500 . ?
C8S C9S 1.384(7) . ?
C8S H8S 0.9500 . ?
C9S C10S 1.370(7) . ?
C9S H9S 0.9500 . ?
C10S C11S 1.373(7) . ?
C10S H10S 0.9500 . ?
C11S C12S 1.387(6) . ?
C11S H11S 0.9500 . ?
C12S H12S 0.9500 . ?
C13S C14S 1.369(7) . ?
C13S C15S 1.389(6) 2_645 ?
C13S H13S 0.9500 . ?
C14S C15S 1.384(7) . ?
C14S H14S 0.9500 . ?
C15S C13S 1.389(6) 2_645 ?
C15S H15S 0.9500 . ?
